data_7038964
loop_
_publ_author_name
'Terenzi, Alessio'
'L\"otsch, Daniela'
'van Schoonhoven, Sushilla'
'Roller, Alexander'
'Kowol, Christian R.'
'Berger, Walter'
'Keppler, Bernhard K.'
'Barone, Giampaolo'

_publ_section_title
;
 Another step toward DNA selective targeting: Ni(II) and Cu(II) complexes
 of a Schiff base ligand able to bind gene promoter G-quadruplexes.
;
_journal_issue 18
_journal_name_full 'Dalton transactions (Cambridge, England : 2003)'
_journal_page_first 7758
_journal_page_last 7767
_journal_paper_doi 10.1039/c6dt00648e
_journal_volume 45
_journal_year 2016
_chemical_formula_moiety 'C30 H46 N4 Ni O2, 2(Cl O4)'
_chemical_formula_sum 'C30 H46 Cl2 N4 Ni O10'
_chemical_formula_weight 752.32
_chemical_name_systematic '[(N,N`-bis(5-triethylammoniummethylsalicylidene)-1,2-ethylenediiminato)nickel(II)] (ClO4)2'
_space_group_crystal_system monoclinic
_space_group_IT_number 14
_space_group_name_Hall '-P 2yn'
_space_group_name_H-M_alt 'P 1 21/n 1'
_symmetry_space_group_name_Hall '-P 2yn'
_symmetry_space_group_name_H-M 'P 1 21/n 1'
_atom_sites_solution_hydrogens geom
_audit_creation_date 2016-01-27
_audit_creation_method
;
Olex2 1.2
(compiled 2015.09.30 svn.r3233 for OlexSys, GUI svn.r5103)
;
_audit_update_record
;
2016-02-03 deposited with the CCDC.
2016-04-01 downloaded from the CCDC.
;
_cell_angle_alpha 90
_cell_angle_beta 92.2906(17)
_cell_angle_gamma 90
_cell_formula_units_Z 4
_cell_length_a 10.0932(6)
_cell_length_b 15.4168(8)
_cell_length_c 22.8812(13)
_cell_measurement_reflns_used 9903
_cell_measurement_temperature 100(2)
_cell_measurement_theta_max 25.314
_cell_measurement_theta_min 2.175
_cell_volume 3557.6(3)
_computing_cell_refinement 'APEX2 v2013.6-2'
_computing_data_collection 'APEX2 v2013.6-2'
_computing_data_reduction 'APEX2 v2013.6-2'
_computing_molecular_graphics 'Olex2 (Dolomanov et al., 2009)'
_computing_publication_material 'Olex2 (Dolomanov et al., 2009)'
_computing_structure_refinement 'XL (Sheldrick, 2008)'
_computing_structure_solution 'ShelXS (Sheldrick, 2008)'
_diffrn_ambient_temperature 100.0
_diffrn_measured_fraction_theta_full 0.988
_diffrn_measured_fraction_theta_max 0.977
_diffrn_measurement_device_type 'Bruker D8 Venture'
_diffrn_measurement_method '\f and \w scans'
_diffrn_radiation_type MoK\a
_diffrn_radiation_wavelength 0.71073
_diffrn_reflns_av_R_equivalents 0.0493
_diffrn_reflns_av_unetI/netI 0.0448
_diffrn_reflns_Laue_measured_fraction_full 0.988
_diffrn_reflns_Laue_measured_fraction_max 0.977
_diffrn_reflns_limit_h_max 12
_diffrn_reflns_limit_h_min -12
_diffrn_reflns_limit_k_max 18
_diffrn_reflns_limit_k_min -16
_diffrn_reflns_limit_l_max 27
_diffrn_reflns_limit_l_min -27
_diffrn_reflns_number 28269
_diffrn_reflns_point_group_measured_fraction_full 0.988
_diffrn_reflns_point_group_measured_fraction_max 0.977
_diffrn_reflns_theta_full 25.242
_diffrn_reflns_theta_max 25.439
_diffrn_reflns_theta_min 1.781
_diffrn_source 'INCOATEC microfocus sealed tube'
_diffrn_standards_number 0
_exptl_absorpt_coefficient_mu 0.754
_exptl_absorpt_correction_T_max 0.7452
_exptl_absorpt_correction_T_min 0.6590
_exptl_absorpt_correction_type multi-scan
_exptl_absorpt_process_details
;
SADABS-2012/1 (Bruker,2012) was used for absorption correction.
wR2(int) was 0.0816 before and 0.0444 after correction.
The Ratio of minimum to maximum transmission is 0.8843.
The \l/2 correction factor is 0.0015.
;
_exptl_crystal_colour orange
_exptl_crystal_colour_primary orange
_exptl_crystal_density_diffrn 1.405
_exptl_crystal_description plate
_exptl_crystal_F_000 1584
_exptl_crystal_size_max 0.1
_exptl_crystal_size_mid 0.07
_exptl_crystal_size_min 0.01
_refine_diff_density_max 1.775
_refine_diff_density_min -0.475
_refine_diff_density_rms 0.092
_refine_ls_extinction_method none
_refine_ls_goodness_of_fit_ref 1.065
_refine_ls_hydrogen_treatment constr
_refine_ls_matrix_type full
_refine_ls_number_parameters 453
_refine_ls_number_reflns 6432
_refine_ls_number_restraints 7
_refine_ls_restrained_S_all 1.065
_refine_ls_R_factor_all 0.1032
_refine_ls_R_factor_gt 0.0707
_refine_ls_shift/su_max 0.001
_refine_ls_shift/su_mean 0.000
_refine_ls_structure_factor_coef Fsqd
_refine_ls_weighting_details 'w=1/[\s^2^(Fo^2^)+(0.0766P)^2^+11.6114P] where P=(Fo^2^+2Fc^2^)/3'
_refine_ls_weighting_scheme calc
_refine_ls_wR_factor_gt 0.1727
_refine_ls_wR_factor_ref 0.1909
_reflns_Friedel_coverage 0.000
_reflns_number_gt 4670
_reflns_number_total 6432
_reflns_threshold_expression 'I > 2\s(I)'
_cod_data_source_file c6dt00648e2.cif
_cod_data_source_block trn002_p21n
_cod_depositor_comments 'Adding full bibliography for 7038964--7038966.cif.'
_cod_database_code 7038964
_shelxl_version_number 2013-3
_shelx_space_group_comment
;
The symmetry employed for this shelxl refinement is uniquely defined
by the following loop, which should always be used as a source of
symmetry information in preference to the above space-group names.
They are only intended as comments.
;
_shelx_estimated_absorpt_t_max 0.993
_shelx_estimated_absorpt_t_min 0.928

loop_
_space_group_symop_operation_xyz
'x, y, z'
'-x+1/2, y+1/2, -z+1/2'
'-x, -y, -z'
'x-1/2, -y-1/2, z-1/2'

loop_
_atom_site_label
_atom_site_type_symbol
_atom_site_fract_x
_atom_site_fract_y
_atom_site_fract_z
_atom_site_U_iso_or_equiv
_atom_site_adp_type
_atom_site_occupancy
_atom_site_site_symmetry_order
_atom_site_calc_flag
_atom_site_refinement_flags_posn
_atom_site_refinement_flags_occupancy
_atom_site_disorder_assembly
_atom_site_disorder_group
Ni1 Ni 0.64858(6) 0.01720(5) 0.97832(3) 0.0392(2) Uani 1 1 d . . . .
Cl2 Cl 0.75922(11) 0.50433(9) 0.88652(5) 0.0386(3) Uani 1 1 d . . . .
Cl1 Cl 0.74318(12) -0.20202(10) 1.20492(5) 0.0416(3) Uani 1 1 d . . . .
C2A C 0.5974(5) -0.0680(4) 0.8701(2) 0.0369(12) Uani 1 1 d . . . .
O1B O 0.5767(4) 0.1264(2) 0.97107(15) 0.0424(9) Uani 1 1 d . . . .
C1B C 0.6489(5) 0.1818(3) 1.0654(2) 0.0367(12) Uani 1 1 d . . . .
O1A O 0.5913(3) 0.0038(2) 0.90175(15) 0.0415(9) Uani 1 1 d . . . .
N1B N 0.7029(5) 0.0307(3) 1.0554(2) 0.0501(12) Uani 1 1 d D . . .
O7 O 0.7106(4) 0.4993(4) 0.82737(18) 0.0733(15) Uani 1 1 d . . . .
O9 O 0.6609(4) 0.4731(3) 0.92406(16) 0.0537(11) Uani 1 1 d . . . .
O4 O 0.7911(4) -0.1173(3) 1.21848(18) 0.0650(12) Uani 1 1 d . . . .
O6 O 0.8762(3) 0.4538(3) 0.8940(2) 0.0563(11) Uani 1 1 d . . . .
O8 O 0.7882(4) 0.5924(3) 0.9009(2) 0.0687(13) Uani 1 1 d . . . .
C2B C 0.5842(5) 0.1897(4) 1.0094(2) 0.0369(12) Uani 1 1 d . . . .
N1A N 0.7222(5) -0.0922(3) 0.9854(2) 0.0523(13) Uani 1 1 d D . . .
O3 O 0.6219(4) -0.2004(4) 1.17200(17) 0.0713(15) Uani 1 1 d . . . .
O5 O 0.7307(5) -0.2489(3) 1.25780(18) 0.0714(14) Uani 1 1 d . . . .
C7B C 0.7017(5) 0.0998(4) 1.0858(2) 0.0481(14) Uani 1 1 d . . . .
H7B H 0.7381 0.0972 1.1246 0.058 Uiso 1 1 calc R . . .
C3B C 0.5256(5) 0.2698(4) 0.9955(2) 0.0367(12) Uani 1 1 d . . . .
H3B H 0.4799 0.2766 0.9586 0.044 Uiso 1 1 calc R . . .
C3A C 0.5371(5) -0.0693(4) 0.8136(2) 0.0360(12) Uani 1 1 d . . . .
H3A H 0.4925 -0.0188 0.7994 0.043 Uiso 1 1 calc R . . .
O2 O 0.8387(4) -0.2434(4) 1.17039(19) 0.0738(15) Uani 1 1 d . . . .
C1A C 0.6615(5) -0.1442(4) 0.8893(2) 0.0386(12) Uani 1 1 d . . . .
C7A C 0.7196(6) -0.1526(4) 0.9467(3) 0.0507(15) Uani 1 1 d . . . .
H7A H 0.7591 -0.2066 0.9572 0.061 Uiso 1 1 calc R . . .
C5A C 0.6060(5) -0.2170(3) 0.7976(2) 0.0372(12) Uani 1 1 d . . . .
C5B C 0.6020(4) 0.3314(3) 1.0878(2) 0.0330(11) Uani 1 1 d . . . .
C6A C 0.6625(5) -0.2172(4) 0.8533(2) 0.0410(13) Uani 1 1 d . . . .
H6A H 0.7036 -0.2687 0.8677 0.049 Uiso 1 1 calc R . . .
C4B C 0.5324(4) 0.3386(4) 1.0335(2) 0.0344(11) Uani 1 1 d . . . .
H4B H 0.4898 0.3917 1.0230 0.041 Uiso 1 1 calc R . . .
C6B C 0.6555(5) 0.2534(4) 1.1029(2) 0.0374(12) Uani 1 1 d . . . .
H6B H 0.6990 0.2472 1.1402 0.045 Uiso 1 1 calc R . . .
C4A C 0.5409(5) -0.1409(3) 0.7786(2) 0.0360(12) Uani 1 1 d . . . .
H4A H 0.4987 -0.1393 0.7408 0.043 Uiso 1 1 calc R . . .
C8B C 0.730(4) -0.0592(9) 1.0789(8) 0.080(3) Uani 0.5 1 d D P A 1
H8BA H 0.7766 -0.0558 1.1176 0.096 Uiso 0.5 1 calc R P A 1
H8BB H 0.6448 -0.0904 1.0836 0.096 Uiso 0.5 1 calc R P A 1
C8A C 0.808(2) -0.1041(18) 1.0390(7) 0.080(3) Uani 0.5 1 d D P A 1
H8AA H 0.8191 -0.1660 1.0495 0.096 Uiso 0.5 1 calc R P A 1
H8AB H 0.8962 -0.0768 1.0354 0.096 Uiso 0.5 1 calc R P A 1
N2B N 0.7249(4) 0.4704(3) 1.11977(17) 0.0370(10) Uani 1 1 d . . . .
N2A N 0.7196(4) -0.2990(3) 0.7150(2) 0.0427(11) Uani 1 1 d . . . .
C10B C 0.6881(5) 0.5256(4) 1.0673(2) 0.0369(12) Uani 1 1 d . . . .
H10A H 0.5984 0.5498 1.0721 0.044 Uiso 1 1 calc R . . .
H10B H 0.6843 0.4883 1.0320 0.044 Uiso 1 1 calc R . . .
C9A C 0.6129(5) -0.2974(3) 0.7612(2) 0.0352(11) Uani 1 1 d . . . .
H9AA H 0.5254 -0.3061 0.7410 0.042 Uiso 1 1 calc R . . .
H9AB H 0.6284 -0.3474 0.7878 0.042 Uiso 1 1 calc R . . .
C9B C 0.6133(5) 0.4053(4) 1.1300(2) 0.0376(12) Uani 1 1 d . . . .
H9BA H 0.6264 0.3813 1.1699 0.045 Uiso 1 1 calc R . . .
H9BB H 0.5280 0.4372 1.1286 0.045 Uiso 1 1 calc R . . .
C14B C 0.8574(5) 0.4237(4) 1.1124(3) 0.0504(15) Uani 1 1 d . . . .
H14A H 0.9296 0.4637 1.1251 0.060 Uiso 1 1 calc R . . .
H14B H 0.8611 0.3734 1.1393 0.060 Uiso 1 1 calc R . . .
C14A C 0.6790(7) -0.2369(4) 0.6672(3) 0.0574(17) Uani 1 1 d . . . .
H14E H 0.6682 -0.1777 0.6831 0.069 Uiso 0.5 1 calc R P B 2
H14F H 0.5941 -0.2552 0.6478 0.069 Uiso 0.5 1 calc R P B 2
H14C H 0.6954 -0.1776 0.6825 0.069 Uiso 0.5 1 calc R P C 1
H14D H 0.5819 -0.2427 0.6605 0.069 Uiso 0.5 1 calc R P C 1
C10C C 0.856(2) -0.2799(18) 0.7533(9) 0.053(6) Uani 0.5 1 d . P D 2
H10C H 0.8498 -0.3087 0.7918 0.064 Uiso 0.5 1 calc R P D 2
H10D H 0.9305 -0.3075 0.7333 0.064 Uiso 0.5 1 calc R P D 2
C15B C 0.8864(5) 0.3912(5) 1.0517(3) 0.0615(18) Uani 1 1 d . . . .
H15A H 0.9011 0.4408 1.0259 0.092 Uiso 1 1 calc GR . . .
H15B H 0.8109 0.3572 1.0361 0.092 Uiso 1 1 calc GR . . .
H15C H 0.9659 0.3547 1.0537 0.092 Uiso 1 1 calc GR . . .
C11B C 0.7837(5) 0.5999(4) 1.0574(2) 0.0464(14) Uani 1 1 d . . . .
H11A H 0.7621 0.6270 1.0194 0.070 Uiso 1 1 calc GR . . .
H11B H 0.8746 0.5776 1.0578 0.070 Uiso 1 1 calc GR . . .
H11C H 0.7759 0.6430 1.0885 0.070 Uiso 1 1 calc GR . . .
C12A C 0.7333(5) -0.3905(4) 0.6931(3) 0.0482(14) Uani 1 1 d . . . .
H12A H 0.8074 -0.3923 0.6660 0.058 Uiso 1 1 calc R . . .
H12B H 0.7577 -0.4283 0.7268 0.058 Uiso 1 1 calc R . . .
C12B C 0.7428(6) 0.5239(4) 1.1750(2) 0.0562(17) Uani 1 1 d . . . .
H12C H 0.7749 0.4855 1.2072 0.067 Uiso 1 1 calc R . . .
H12D H 0.8122 0.5681 1.1690 0.067 Uiso 1 1 calc R . . .
C13A C 0.6119(6) -0.4274(5) 0.6622(3) 0.0607(17) Uani 1 1 d . . . .
H13A H 0.5875 -0.3913 0.6282 0.091 Uiso 1 1 calc GR . . .
H13B H 0.5385 -0.4283 0.6890 0.091 Uiso 1 1 calc GR . . .
H13C H 0.6303 -0.4866 0.6493 0.091 Uiso 1 1 calc GR . . .
C13B C 0.6192(8) 0.5691(5) 1.1934(3) 0.075(2) Uani 1 1 d . . . .
H13D H 0.5808 0.6023 1.1603 0.113 Uiso 1 1 calc GR . . .
H13E H 0.6413 0.6086 1.2259 0.113 Uiso 1 1 calc GR . . .
H13F H 0.5549 0.5259 1.2059 0.113 Uiso 1 1 calc GR . . .
C15C C 0.790(3) -0.239(2) 0.6246(9) 0.065(5) Uani 0.5 1 d . P E 2
H15D H 0.8742 -0.2268 0.6455 0.098 Uiso 0.5 1 calc GR P E 2
H15E H 0.7730 -0.1952 0.5942 0.098 Uiso 0.5 1 calc GR P E 2
H15F H 0.7931 -0.2966 0.6065 0.098 Uiso 0.5 1 calc GR P E 2
C11A C 0.9247(11) -0.3205(8) 0.7782(5) 0.044(3) Uani 0.5 1 d . P D 1
H11D H 0.9623 -0.3718 0.7598 0.067 Uiso 0.5 1 calc GR P D 1
H11E H 0.8620 -0.3387 0.8075 0.067 Uiso 0.5 1 calc GR P D 1
H11F H 0.9961 -0.2864 0.7973 0.067 Uiso 0.5 1 calc GR P D 1
C11C C 0.8909(15) -0.1864(11) 0.7639(7) 0.082(5) Uani 0.5 1 d . P D 2
H11G H 0.8951 -0.1562 0.7263 0.123 Uiso 0.5 1 calc GR P D 2
H11H H 0.9772 -0.1826 0.7849 0.123 Uiso 0.5 1 calc GR P D 2
H11I H 0.8230 -0.1593 0.7873 0.123 Uiso 0.5 1 calc GR P D 2
C10A C 0.851(2) -0.2642(17) 0.7308(8) 0.040(4) Uani 0.5 1 d . P D 1
H10E H 0.8418 -0.2043 0.7457 0.048 Uiso 0.5 1 calc R P D 1
H10F H 0.9045 -0.2618 0.6955 0.048 Uiso 0.5 1 calc R P D 1
C8C C 0.766(2) -0.1129(18) 1.0476(6) 0.080(3) Uani 0.5 1 d D P A 2
H8CA H 0.7192 -0.1659 1.0598 0.096 Uiso 0.5 1 calc R P A 2
H8CB H 0.8621 -0.1264 1.0485 0.096 Uiso 0.5 1 calc R P A 2
C8D C 0.744(4) -0.0479(9) 1.0884(8) 0.080(3) Uani 0.5 1 d D P A 2
H8DA H 0.8266 -0.0364 1.1121 0.096 Uiso 0.5 1 calc R P A 2
H8DB H 0.6743 -0.0658 1.1149 0.096 Uiso 0.5 1 calc R P A 2
C15A C 0.744(3) -0.242(2) 0.6046(9) 0.065(5) Uani 0.5 1 d . P E 1
H15G H 0.8373 -0.2248 0.6084 0.098 Uiso 0.5 1 calc GR P E 1
H15H H 0.6964 -0.2033 0.5772 0.098 Uiso 0.5 1 calc GR P E 1
H15I H 0.7379 -0.3019 0.5899 0.098 Uiso 0.5 1 calc GR P E 1

loop_
_atom_site_aniso_label
_atom_site_aniso_U_11
_atom_site_aniso_U_22
_atom_site_aniso_U_33
_atom_site_aniso_U_23
_atom_site_aniso_U_13
_atom_site_aniso_U_12
Ni1 0.0442(4) 0.0391(4) 0.0333(4) 0.0134(3) -0.0088(3) -0.0009(3)
Cl2 0.0309(6) 0.0430(9) 0.0419(7) 0.0099(6) 0.0020(5) 0.0021(5)
Cl1 0.0331(6) 0.0631(10) 0.0280(6) 0.0017(6) -0.0041(5) -0.0043(6)
C2A 0.032(3) 0.038(3) 0.041(3) 0.012(2) -0.001(2) -0.007(2)
O1B 0.052(2) 0.043(2) 0.0314(18) 0.0077(17) -0.0075(15) 0.0054(17)
C1B 0.038(3) 0.040(3) 0.031(3) 0.009(2) -0.001(2) -0.002(2)
O1A 0.045(2) 0.035(2) 0.043(2) 0.0168(17) -0.0120(16) -0.0039(16)
N1B 0.059(3) 0.049(3) 0.041(3) 0.012(2) -0.014(2) 0.006(2)
O7 0.062(3) 0.120(5) 0.039(2) 0.014(2) 0.000(2) -0.016(3)
O9 0.040(2) 0.077(3) 0.044(2) 0.017(2) 0.0109(17) 0.0005(19)
O4 0.078(3) 0.070(3) 0.048(2) -0.009(2) -0.001(2) -0.016(2)
O6 0.034(2) 0.045(3) 0.090(3) 0.011(2) 0.0046(19) 0.0047(17)
O8 0.068(3) 0.041(3) 0.096(4) 0.012(2) -0.002(2) 0.006(2)
C2B 0.036(3) 0.045(4) 0.029(3) 0.007(2) 0.000(2) -0.005(2)
N1A 0.068(3) 0.039(3) 0.048(3) 0.014(2) -0.024(2) -0.001(2)
O3 0.035(2) 0.132(4) 0.046(2) 0.038(3) -0.0115(17) -0.024(2)
O5 0.079(3) 0.091(4) 0.042(2) 0.022(2) -0.019(2) -0.020(3)
C7B 0.053(3) 0.059(4) 0.032(3) 0.011(3) -0.010(2) 0.005(3)
C3B 0.036(3) 0.046(4) 0.028(2) 0.010(2) -0.002(2) 0.003(2)
C3A 0.035(3) 0.035(3) 0.038(3) 0.012(2) -0.002(2) 0.007(2)
O2 0.051(2) 0.113(4) 0.056(3) -0.033(3) -0.007(2) 0.011(2)
C1A 0.036(3) 0.037(3) 0.043(3) 0.011(2) -0.003(2) 0.002(2)
C7A 0.055(3) 0.041(4) 0.054(4) 0.015(3) -0.018(3) 0.000(3)
C5A 0.028(2) 0.039(3) 0.045(3) 0.009(2) 0.004(2) -0.002(2)
C5B 0.027(2) 0.043(3) 0.029(2) 0.006(2) 0.0018(18) -0.006(2)
C6A 0.035(3) 0.036(3) 0.052(3) 0.011(3) -0.002(2) 0.000(2)
C4B 0.029(2) 0.042(3) 0.033(3) 0.006(2) 0.0015(19) -0.002(2)
C6B 0.031(2) 0.055(4) 0.026(2) 0.010(2) -0.0012(19) -0.006(2)
C4A 0.032(2) 0.041(3) 0.035(3) 0.005(2) 0.002(2) 0.001(2)
C8B 0.133(7) 0.051(5) 0.052(5) 0.011(3) -0.049(4) 0.016(6)
C8A 0.133(7) 0.051(5) 0.052(5) 0.011(3) -0.049(4) 0.016(6)
N2B 0.032(2) 0.051(3) 0.028(2) 0.0090(19) -0.0053(16) -0.0094(19)
N2A 0.029(2) 0.042(3) 0.059(3) 0.006(2) 0.0123(19) 0.0067(19)
C10B 0.034(2) 0.046(3) 0.031(3) 0.011(2) -0.005(2) -0.002(2)
C9A 0.028(2) 0.038(3) 0.040(3) 0.005(2) 0.005(2) 0.000(2)
C9B 0.031(2) 0.048(4) 0.034(3) 0.007(2) 0.003(2) -0.011(2)
C14B 0.029(3) 0.059(4) 0.062(4) 0.021(3) -0.005(2) -0.008(3)
C14A 0.074(4) 0.044(4) 0.057(4) 0.010(3) 0.029(3) 0.022(3)
C10C 0.030(8) 0.080(18) 0.051(13) 0.000(12) 0.009(11) -0.013(10)
C15B 0.033(3) 0.076(5) 0.076(4) 0.015(4) 0.014(3) 0.001(3)
C11B 0.046(3) 0.049(4) 0.043(3) 0.011(3) -0.003(2) -0.005(3)
C12A 0.040(3) 0.035(3) 0.070(4) 0.003(3) 0.012(3) 0.009(2)
C12B 0.071(4) 0.065(4) 0.032(3) 0.003(3) -0.007(3) -0.030(3)
C13A 0.057(4) 0.058(5) 0.068(4) -0.011(3) 0.010(3) 0.008(3)
C13B 0.108(6) 0.066(5) 0.053(4) -0.017(4) 0.014(4) -0.021(4)
C15C 0.099(18) 0.066(6) 0.033(12) 0.008(10) 0.028(8) 0.018(11)
C11A 0.024(5) 0.050(8) 0.059(7) 0.013(6) 0.000(5) 0.000(5)
C11C 0.074(10) 0.097(14) 0.077(10) -0.003(9) 0.019(8) -0.025(9)
C10A 0.028(7) 0.050(9) 0.042(11) 0.016(9) 0.009(9) -0.002(5)
C8C 0.133(7) 0.051(5) 0.052(5) 0.011(3) -0.049(4) 0.016(6)
C8D 0.133(7) 0.051(5) 0.052(5) 0.011(3) -0.049(4) 0.016(6)
C15A 0.099(18) 0.066(6) 0.033(12) 0.008(10) 0.028(8) 0.018(11)

loop_
_atom_type_symbol
_atom_type_description
_atom_type_scat_dispersion_real
_atom_type_scat_dispersion_imag
_atom_type_scat_source
C C 0.0033 0.0016 'International Tables Vol C Tables 4.2.6.8 and 6.1.1.4'
H H 0.0000 0.0000 'International Tables Vol C Tables 4.2.6.8 and 6.1.1.4'
Cl Cl 0.1484 0.1585 'International Tables Vol C Tables 4.2.6.8 and 6.1.1.4'
N N 0.0061 0.0033 'International Tables Vol C Tables 4.2.6.8 and 6.1.1.4'
Ni Ni 0.3393 1.1124 'International Tables Vol C Tables 4.2.6.8 and 6.1.1.4'
O O 0.0106 0.0060 'International Tables Vol C Tables 4.2.6.8 and 6.1.1.4'

loop_
_geom_angle_atom_site_label_1
_geom_angle_atom_site_label_2
_geom_angle_atom_site_label_3
_geom_angle
O1B Ni1 N1B 94.83(19)
O1B Ni1 N1A 179.5(2)
O1A Ni1 O1B 84.80(16)
O1A Ni1 N1B 179.0(2)
O1A Ni1 N1A 95.22(19)
N1B Ni1 N1A 85.2(2)
O7 Cl2 O8 109.3(3)
O9 Cl2 O7 109.5(3)
O9 Cl2 O8 109.0(3)
O6 Cl2 O7 109.7(3)
O6 Cl2 O9 109.8(2)
O6 Cl2 O8 109.5(3)
O3 Cl1 O4 112.4(3)
O3 Cl1 O5 111.0(3)
O3 Cl1 O2 107.7(3)
O5 Cl1 O4 108.9(3)
O5 Cl1 O2 109.3(3)
O2 Cl1 O4 107.5(3)
O1A C2A C3A 119.1(5)
O1A C2A C1A 124.1(5)
C1A C2A C3A 116.9(5)
C2B O1B Ni1 127.5(3)
C2B C1B C7B 121.1(5)
C6B C1B C2B 119.6(5)
C6B C1B C7B 119.2(5)
C2A O1A Ni1 126.6(3)
C7B N1B Ni1 127.6(4)
C7B N1B C8B 125.6(8)
C7B N1B C8D 114.6(8)
C8B N1B Ni1 106.2(7)
C8D N1B Ni1 117.6(7)
O1B C2B C1B 123.5(5)
O1B C2B C3B 119.4(4)
C3B C2B C1B 117.1(5)
C7A N1A Ni1 127.2(4)
C7A N1A C8A 118.3(11)
C7A N1A C8C 119.5(11)
C8A N1A Ni1 113.9(11)
C8C N1A Ni1 112.3(10)
N1B C7B C1B 124.8(5)
C4B C3B C2B 121.8(4)
C4A C3A C2A 121.9(5)
C2A C1A C7A 122.2(5)
C6A C1A C2A 120.4(5)
C6A C1A C7A 117.3(5)
N1A C7A C1A 124.5(5)
C6A C5A C4A 117.4(5)
C6A C5A C9A 119.1(5)
C4A C5A C9A 123.4(5)
C4B C5B C9B 122.1(5)
C6B C5B C4B 118.3(5)
C6B C5B C9B 119.5(4)
C5A C6A C1A 122.2(5)
C3B C4B C5B 120.6(5)
C5B C6B C1B 122.4(4)
C3A C4A C5A 121.1(5)
C8A C8B N1B 108(2)
C8B C8A N1A 98.5(13)
C10B N2B C9B 109.4(4)
C10B N2B C14B 111.4(4)
C10B N2B C12B 112.0(4)
C9B N2B C14B 111.0(4)
C12B N2B C9B 107.0(4)
C12B N2B C14B 105.8(4)
C9A N2A C10C 103.2(9)
C14A N2A C9A 108.2(4)
C14A N2A C10C 118.5(9)
C14A N2A C12A 112.5(5)
C12A N2A C9A 108.6(4)
C12A N2A C10C 105.1(11)
C10A N2A C9A 118.5(9)
C10A N2A C14A 99.5(8)
C10A N2A C12A 109.3(11)
N2B C10B C11B 114.0(4)
C5A C9A N2A 116.4(4)
C5B C9B N2B 116.0(4)
C15B C14B N2B 117.2(4)
N2A C14A C15C 105.6(10)
N2A C14A C15A 120.7(11)
C11C C10C N2A 116.5(17)
C13A C12A N2A 115.3(5)
C13B C12B N2B 114.4(5)
N2A C10A C11A 111.8(14)
C8D C8C N1A 115.6(15)
C8C C8D N1B 107.3(14)

loop_
_geom_bond_atom_site_label_1
_geom_bond_atom_site_label_2
_geom_bond_distance
Ni1 O1B 1.838(4)
Ni1 O1A 1.834(4)
Ni1 N1B 1.838(5)
Ni1 N1A 1.847(5)
Cl2 O7 1.423(4)
Cl2 O9 1.423(4)
Cl2 O6 1.419(4)
Cl2 O8 1.425(5)
Cl1 O4 1.423(5)
Cl1 O3 1.412(4)
Cl1 O5 1.420(4)
Cl1 O2 1.422(4)
C2A O1A 1.324(7)
C2A C3A 1.407(7)
C2A C1A 1.403(7)
O1B C2B 1.313(6)
C1B C2B 1.421(7)
C1B C7B 1.442(8)
C1B C6B 1.397(7)
N1B C7B 1.272(8)
N1B C8B 1.507(12)
N1B C8D 1.479(12)
C2B C3B 1.400(7)
N1A C7A 1.285(8)
N1A C8A 1.486(12)
N1A C8C 1.507(12)
C3B C4B 1.372(7)
C3A C4A 1.366(7)
C1A C7A 1.424(7)
C1A C6A 1.394(8)
C5A C6A 1.375(7)
C5A C4A 1.405(7)
C5A C9A 1.497(7)
C5B C4B 1.408(6)
C5B C6B 1.357(7)
C5B C9B 1.495(7)
C8B C8A 1.413(19)
N2B C10B 1.507(6)
N2B C9B 1.533(6)
N2B C14B 1.534(7)
N2B C12B 1.515(7)
N2A C9A 1.539(6)
N2A C14A 1.497(7)
N2A C10C 1.63(2)
N2A C12A 1.506(7)
N2A C10A 1.46(3)
C10B C11B 1.520(7)
C14B C15B 1.515(9)
C14A C15C 1.51(3)
C14A C15A 1.60(3)
C10C C11C 1.50(3)
C12A C13A 1.503(8)
C12B C13B 1.503(10)
C11A C10A 1.555(18)
C8C C8D 1.393(17)

loop_
_geom_torsion_atom_site_label_1
_geom_torsion_atom_site_label_2
_geom_torsion_atom_site_label_3
_geom_torsion_atom_site_label_4
_geom_torsion
Ni1 O1B C2B C1B -1.9(7)
Ni1 O1B C2B C3B 178.4(3)
Ni1 N1B C7B C1B 3.7(9)
Ni1 N1B C8B C8A 48(3)
Ni1 N1B C8D C8C 16(4)
Ni1 N1A C7A C1A 2.3(9)
Ni1 N1A C8A C8B 41(2)
Ni1 N1A C8C C8D 0(3)
C2A C3A C4A C5A -0.2(7)
C2A C1A C7A N1A -1.8(9)
C2A C1A C6A C5A 2.4(8)
O1B Ni1 O1A C2A -175.1(4)
O1B Ni1 N1B C7B -8.2(6)
O1B Ni1 N1B C8B 163.1(16)
O1B Ni1 N1B C8D 167.0(18)
O1B C2B C3B C4B -178.9(4)
C1B C2B C3B C4B 1.4(7)
O1A Ni1 O1B C2B -173.6(4)
O1A Ni1 N1A C7A -3.4(6)
O1A Ni1 N1A C8A 167.6(10)
O1A Ni1 N1A C8C -171.8(11)
O1A C2A C3A C4A 179.4(4)
O1A C2A C1A C7A 4.0(8)
O1A C2A C1A C6A 179.6(5)
N1B Ni1 O1B C2B 7.3(4)
N1B Ni1 N1A C7A 175.6(6)
N1B Ni1 N1A C8A -13.3(11)
N1B Ni1 N1A C8C 7.2(11)
N1B C8B C8A N1A -54(3)
C2B C1B C7B N1B 4.5(9)
C2B C1B C6B C5B 0.0(7)
C2B C3B C4B C5B 1.4(7)
N1A Ni1 O1A C2A 5.4(4)
N1A Ni1 N1B C7B 171.3(6)
N1A Ni1 N1B C8B -17.4(16)
N1A Ni1 N1B C8D -13.5(18)
N1A C8C C8D N1B -9(4)
C7B C1B C2B O1B -5.4(8)
C7B C1B C2B C3B 174.3(5)
C7B C1B C6B C5B -176.6(5)
C7B N1B C8B C8A -140.5(14)
C7B N1B C8D C8C -168(2)
C3A C2A O1A Ni1 173.9(3)
C3A C2A C1A C7A -176.4(5)
C3A C2A C1A C6A -0.7(7)
C1A C2A O1A Ni1 -6.4(7)
C1A C2A C3A C4A -0.3(7)
C7A N1A C8A C8B -147.3(19)
C7A N1A C8C C8D -169(3)
C7A C1A C6A C5A 178.2(5)
C6A C1A C7A N1A -177.6(6)
C6A C5A C4A C3A 1.7(7)
C6A C5A C9A N2A -100.6(5)
C4B C5B C6B C1B 2.9(7)
C4B C5B C9B N2B -84.2(5)
C6B C1B C2B O1B 178.1(4)
C6B C1B C2B C3B -2.1(7)
C6B C1B C7B N1B -179.0(5)
C6B C5B C4B C3B -3.6(7)
C6B C5B C9B N2B 98.4(5)
C4A C5A C6A C1A -2.8(7)
C4A C5A C9A N2A 81.3(6)
C8B N1B C7B C1B -166.0(18)
C8B N1B C8D C8C 34(11)
C8A N1A C7A C1A -168.3(12)
C8A N1A C8C C8D 99(8)
C10B N2B C9B C5B 73.6(5)
C10B N2B C14B C15B -37.1(7)
C10B N2B C12B C13B 63.6(6)
C9A C5A C6A C1A 179.0(4)
C9A C5A C4A C3A 179.8(4)
C9A N2A C14A C15C 178.0(12)
C9A N2A C14A C15A -162.3(13)
C9A N2A C10C C11C -85.9(15)
C9A N2A C12A C13A 63.1(6)
C9A N2A C10A C11A 66.9(19)
C9B C5B C4B C3B 179.1(4)
C9B C5B C6B C1B -179.7(4)
C9B N2B C10B C11B 172.8(4)
C9B N2B C14B C15B 85.1(6)
C9B N2B C12B C13B -56.3(6)
C14B N2B C10B C11B -64.1(6)
C14B N2B C9B C5B -49.8(5)
C14B N2B C12B C13B -174.8(5)
C14A N2A C9A C5A -70.8(6)
C14A N2A C10C C11C 34(2)
C14A N2A C12A C13A -56.6(6)
C14A N2A C10A C11A -176.2(14)
C10C N2A C9A C5A 55.6(11)
C10C N2A C14A C15C 61.2(17)
C10C N2A C14A C15A 80.8(18)
C10C N2A C12A C13A 173.0(9)
C10C N2A C10A C11A 23(4)
C12A N2A C9A C5A 166.8(4)
C12A N2A C14A C15C -61.9(13)
C12A N2A C14A C15A -42.3(14)
C12A N2A C10C C11C 160.3(14)
C12A N2A C10A C11A -58.2(16)
C12B N2B C10B C11B 54.3(6)
C12B N2B C9B C5B -164.8(5)
C12B N2B C14B C15B -159.1(5)
C10A N2A C9A C5A 41.4(12)
C10A N2A C14A C15C 53.7(16)
C10A N2A C14A C15A 73.3(17)
C10A N2A C10C C11C 55(5)
C10A N2A C12A C13A -166.2(8)
C8C N1A C7A C1A 170.0(11)
C8C N1A C8A C8B -48(4)
C8D N1B C7B C1B -171.6(18)
C8D N1B C8B C8A -115(15)
